data_4304659
loop_
_publ_author_name
'Camino Bartolom\'e'
'Marta Carrasco-Rando'
'Silverio Coco'
'Carlos Cordovilla'
'Jose M. Mart\'in-Alvarez'
'Pablo Espinet'

_publ_contact_author
;
 Jose M. Martin-Alvarez
 Departamento de Quimica Inorganica
 Facultad de Ciencias
 Universidad de Valladolid
 E47005
 Valladolid
 Spain
;
_publ_contact_author_email jmmartin@qi.uva.es
_publ_contact_author_fax '+34 983 423013'
_publ_contact_author_phone '+34 983 423232'
_publ_section_title
;
Luminescent Gold(I) Carbenes from 2-Pyridylisocyanide Complexes: Structural
Consequences of Intramolecular versus Intermolecular Hydrogen-Bonding
Interactions
;
_journal_name_full 'Inorganic Chemistry'
_journal_page_first 1616
_journal_page_last 1624
_journal_paper_doi 10.1021/ic702201e
_journal_volume 47
_journal_year 2008
_chemical_formula_sum 'C10 H15 Au Cl N3'
_chemical_formula_weight 409.67
_chemical_name_systematic
; 
 ? 
;
_space_group_IT_number 15
_symmetry_cell_setting monoclinic
_symmetry_space_group_name_Hall '-C 2yc'
_symmetry_space_group_name_H-M 'C 1 2/c 1'
_atom_sites_solution_hydrogens geom
_atom_sites_solution_primary direct
_atom_sites_solution_secondary difmap
_audit_creation_method SHELXL-97
_cell_angle_alpha 90.00
_cell_angle_beta 114.751(7)
_cell_angle_gamma 90.00
_cell_formula_units_Z 8
_cell_length_a 19.322(9)
_cell_length_b 7.787(4)
_cell_length_c 18.486(9)
_cell_measurement_temperature 298(2)
_cell_volume 2526(2)
_computing_cell_refinement 'Bruker XSCANS'
_computing_data_collection 'Bruker XSCANS'
_computing_data_reduction 'Bruker SHELXTL'
_computing_molecular_graphics 'Bruker SHELXTL'
_computing_publication_material 'Bruker SHELXTL'
_computing_structure_refinement 'SHELXL-97 (Sheldrick, 1997)'
_computing_structure_solution 'SHELXS-97 (Sheldrick, 1990)'
_diffrn_ambient_temperature 298(2)
_diffrn_measured_fraction_theta_full 0.995
_diffrn_measured_fraction_theta_max 0.995
_diffrn_measurement_device_type 'CCD area detector'
_diffrn_measurement_method 'phi and omega scans'
_diffrn_radiation_monochromator graphite
_diffrn_radiation_source 'fine-focus sealed tube'
_diffrn_radiation_type MoK\a
_diffrn_radiation_wavelength 0.71073
_diffrn_reflns_av_R_equivalents 0.0408
_diffrn_reflns_av_sigmaI/netI 0.0298
_diffrn_reflns_limit_h_max 21
_diffrn_reflns_limit_h_min -24
_diffrn_reflns_limit_k_max 9
_diffrn_reflns_limit_k_min 0
_diffrn_reflns_limit_l_max 23
_diffrn_reflns_limit_l_min 0
_diffrn_reflns_number 11154
_diffrn_reflns_theta_full 26.49
_diffrn_reflns_theta_max 26.49
_diffrn_reflns_theta_min 2.32
_exptl_absorpt_coefficient_mu 11.833
_exptl_absorpt_correction_T_max 0.492
_exptl_absorpt_correction_T_min 0.317
_exptl_absorpt_correction_type multi-scan
_exptl_absorpt_process_details '(G.M. Sheldrick, SADABS, 1996)'
_exptl_crystal_colour COLORLESS
_exptl_crystal_density_diffrn 2.155
_exptl_crystal_density_method 'not measured'
_exptl_crystal_description PRISM
_exptl_crystal_F_000 1536
_exptl_crystal_size_max 0.11
_exptl_crystal_size_mid 0.07
_exptl_crystal_size_min 0.06
_refine_diff_density_max 0.867
_refine_diff_density_min -0.976
_refine_diff_density_rms 0.116
_refine_ls_extinction_coef 0.00312(8)
_refine_ls_extinction_expression Fc^*^=kFc[1+0.001xFc^2^\l^3^/sin(2\q)]^-1/4^
_refine_ls_extinction_method SHELXL
_refine_ls_goodness_of_fit_ref 1.036
_refine_ls_hydrogen_treatment constr
_refine_ls_matrix_type full
_refine_ls_number_parameters 139
_refine_ls_number_reflns 2593
_refine_ls_number_restraints 0
_refine_ls_restrained_S_all 1.036
_refine_ls_R_factor_all 0.0349
_refine_ls_R_factor_gt 0.0239
_refine_ls_shift/su_max 0.001
_refine_ls_shift/su_mean 0.000
_refine_ls_structure_factor_coef Fsqd
_refine_ls_weighting_details 'calc w=1/[\s^2^(Fo^2^)+(0.0211P)^2^+8.8675P] where P=(Fo^2^+2Fc^2^)/3'
_refine_ls_weighting_scheme calc
_refine_ls_wR_factor_gt 0.0518
_refine_ls_wR_factor_ref 0.0565
_reflns_number_gt 2147
_reflns_number_total 2593
_reflns_threshold_expression >2sigma(I)
_cod_data_source_file ic702201e-file001_2.cif
_cod_data_source_block 4
_cod_depositor_comments
;
The following automatic conversions were performed:
'_symmetry_cell_setting' value 'Monoclinic' changed to 'monoclinic'
according to '/home/saulius/struct/CIF-dictionaries/cif_core.dic'
dictionary named 'cif_core.dic' version 2.4.1 from 2010-06-29.

Automatic conversion script
Id: cif_fix_enum 1527 2010-12-29 10:47:43Z saulius 
;
_cod_database_code 4304659

loop_
_symmetry_equiv_pos_as_xyz
'x, y, z'
'-x, y, -z+1/2'
'x+1/2, y+1/2, z'
'-x+1/2, y+1/2, -z+1/2'
'-x, -y, -z'
'x, -y, z-1/2'
'-x+1/2, -y+1/2, -z'
'x+1/2, -y+1/2, z-1/2'

loop_
_atom_site_label
_atom_site_type_symbol
_atom_site_fract_x
_atom_site_fract_y
_atom_site_fract_z
_atom_site_U_iso_or_equiv
_atom_site_adp_type
_atom_site_occupancy
_atom_site_symmetry_multiplicity
_atom_site_calc_flag
_atom_site_refinement_flags
_atom_site_disorder_assembly
_atom_site_disorder_group
Cl1 Cl 0.31483(9) 0.5832(2) -0.09782(9) 0.0588(4) Uani 1 1 d . . .
Au1 Au 0.337023(11) 0.67176(2) 0.027626(11) 0.04082(10) Uani 1 1 d . . .
C1 C 0.3625(3) 0.7390(7) 0.1400(3) 0.0425(12) Uani 1 1 d . . .
N1 N 0.4075(2) 0.8754(5) 0.1729(2) 0.0398(10) Uani 1 1 d . . .
H1 H 0.4220 0.8939 0.2230 0.048 Uiso 1 1 calc R . .
N3 N 0.5064(2) 1.0202(6) 0.1605(2) 0.0452(10) Uani 1 1 d . . .
C2 C 0.4319(3) 0.9900(6) 0.1287(3) 0.0380(11) Uani 1 1 d . . .
C3 C 0.3807(3) 1.0671(7) 0.0605(3) 0.0495(14) Uani 1 1 d . . .
H3 H 0.3287 1.0458 0.0415 0.059 Uiso 1 1 calc R . .
C4 C 0.4094(4) 1.1779(8) 0.0211(4) 0.0681(19) Uani 1 1 d . . .
H4 H 0.3767 1.2304 -0.0260 0.082 Uiso 1 1 calc R . .
C5 C 0.4853(5) 1.2094(8) 0.0515(4) 0.072(2) Uani 1 1 d . . .
H5 H 0.5055 1.2836 0.0258 0.086 Uiso 1 1 calc R . .
C6 C 0.5316(4) 1.1290(8) 0.1209(4) 0.0568(15) Uani 1 1 d . . .
H6 H 0.5836 1.1515 0.1417 0.068 Uiso 1 1 calc R . .
N2 N 0.3401(3) 0.6474(6) 0.1870(3) 0.0539(12) Uani 1 1 d . . .
C7 C 0.3605(4) 0.6915(9) 0.2703(3) 0.0621(17) Uani 1 1 d . . .
H7A H 0.3218 0.6471 0.2859 0.075 Uiso 1 1 calc R . .
H7B H 0.3613 0.8155 0.2757 0.075 Uiso 1 1 calc R . .
C8 C 0.4374(4) 0.6199(9) 0.3256(4) 0.073(2) Uani 1 1 d . . .
H8A H 0.4363 0.4969 0.3218 0.110 Uiso 1 1 calc R . .
H8B H 0.4486 0.6531 0.3794 0.110 Uiso 1 1 calc R . .
H8C H 0.4759 0.6643 0.3107 0.110 Uiso 1 1 calc R . .
C9 C 0.2876(4) 0.5006(10) 0.1554(4) 0.077(2) Uani 1 1 d . . .
H9A H 0.2449 0.5161 0.1693 0.093 Uiso 1 1 calc R . .
H9B H 0.2678 0.5016 0.0977 0.093 Uiso 1 1 calc R . .
C10 C 0.3212(7) 0.3359(10) 0.1838(7) 0.123(4) Uani 1 1 d . . .
H10A H 0.3650 0.3211 0.1724 0.184 Uiso 1 1 calc R . .
H10B H 0.2846 0.2474 0.1576 0.184 Uiso 1 1 calc R . .
H10C H 0.3364 0.3291 0.2402 0.184 Uiso 1 1 calc R . .

loop_
_atom_site_aniso_label
_atom_site_aniso_U_11
_atom_site_aniso_U_22
_atom_site_aniso_U_33
_atom_site_aniso_U_23
_atom_site_aniso_U_13
_atom_site_aniso_U_12
Cl1 0.0709(10) 0.0616(9) 0.0450(8) -0.0136(7) 0.0253(7) 0.0038(8)
Au1 0.04564(14) 0.03978(13) 0.03436(13) -0.00172(9) 0.01410(9) -0.00355(9)
C1 0.047(3) 0.043(3) 0.037(3) 0.004(2) 0.017(2) -0.001(2)
N1 0.045(2) 0.044(2) 0.027(2) 0.0012(17) 0.0120(18) -0.0028(19)
N3 0.053(3) 0.041(2) 0.041(2) -0.002(2) 0.019(2) -0.009(2)
C2 0.049(3) 0.031(2) 0.034(2) -0.001(2) 0.017(2) -0.005(2)
C3 0.058(3) 0.042(3) 0.036(3) 0.007(2) 0.008(3) 0.003(3)
C4 0.092(5) 0.051(4) 0.042(3) 0.013(3) 0.009(3) -0.013(4)
C5 0.106(6) 0.058(4) 0.049(4) 0.008(3) 0.030(4) -0.029(4)
C6 0.063(4) 0.057(4) 0.050(3) -0.003(3) 0.022(3) -0.025(3)
N2 0.057(3) 0.063(3) 0.039(2) 0.003(2) 0.018(2) -0.017(2)
C7 0.072(4) 0.074(4) 0.047(3) 0.008(3) 0.032(3) -0.020(3)
C8 0.087(5) 0.074(4) 0.055(4) 0.015(3) 0.028(4) -0.018(4)
C9 0.089(5) 0.078(5) 0.059(4) 0.007(4) 0.024(4) -0.029(4)
C10 0.143(9) 0.071(6) 0.127(8) -0.023(6) 0.029(7) -0.005(6)

loop_
_atom_type_symbol
_atom_type_description
_atom_type_scat_dispersion_real
_atom_type_scat_dispersion_imag
_atom_type_scat_source
C C 0.0033 0.0016 'International Tables Vol C Tables 4.2.6.8 and 6.1.1.4'
H H 0.0000 0.0000 'International Tables Vol C Tables 4.2.6.8 and 6.1.1.4'
N N 0.0061 0.0033 'International Tables Vol C Tables 4.2.6.8 and 6.1.1.4'
Cl Cl 0.1484 0.1585 'International Tables Vol C Tables 4.2.6.8 and 6.1.1.4'
Au Au -2.0133 8.8022 'International Tables Vol C Tables 4.2.6.8 and 6.1.1.4'

loop_
_geom_angle_atom_site_label_1
_geom_angle_atom_site_label_2
_geom_angle_atom_site_label_3
_geom_angle
_geom_angle_site_symmetry_1
_geom_angle_site_symmetry_3
_geom_angle_publ_flag
C1 Au1 Cl1 176.17(16) . . ?
C1 Au1 Au1 90.05(16) . 7_565 ?
Cl1 Au1 Au1 93.63(4) . 7_565 ?
N2 C1 N1 116.9(5) . . ?
N2 C1 Au1 122.3(4) . . ?
N1 C1 Au1 120.7(4) . . ?
C1 N1 C2 122.9(4) . . ?
C2 N3 C6 116.4(5) . . ?
N3 C2 C3 124.0(5) . . ?
N3 C2 N1 114.7(4) . . ?
C3 C2 N1 121.2(5) . . ?
C2 C3 C4 117.5(6) . . ?
C5 C4 C3 119.8(6) . . ?
C4 C5 C6 118.2(6) . . ?
N3 C6 C5 124.0(6) . . ?
C1 N2 C7 123.0(5) . . ?
C1 N2 C9 121.0(5) . . ?
C7 N2 C9 115.9(5) . . ?
N2 C7 C8 112.4(6) . . ?
C10 C9 N2 114.7(7) . . ?

loop_
_geom_bond_atom_site_label_1
_geom_bond_atom_site_label_2
_geom_bond_distance
_geom_bond_site_symmetry_2
_geom_bond_publ_flag
Cl1 Au1 2.2812(17) . ?
Au1 C1 1.994(5) . ?
Au1 Au1 3.3107(15) 7_565 ?
C1 N2 1.329(7) . ?
C1 N1 1.345(7) . ?
N1 C2 1.418(6) . ?
N3 C2 1.328(6) . ?
N3 C6 1.337(7) . ?
C2 C3 1.373(7) . ?
C3 C4 1.386(8) . ?
C4 C5 1.356(10) . ?
C5 C6 1.370(9) . ?
N2 C7 1.462(8) . ?
N2 C9 1.476(8) . ?
C7 C8 1.514(10) . ?
C9 C10 1.434(11) . ?
